data_4061563
_journal_name_full Organometallics
_journal_paper_doi 10.1021/om0503489
_journal_year 2005
_chemical_formula_sum 'C56 H55 B Cl2 F24 O P3 Rh'
_chemical_formula_weight 1477.53
_space_group_IT_number 14
_symmetry_cell_setting monoclinic
_symmetry_space_group_name_Hall '-P 2ybc'
_symmetry_space_group_name_H-M 'P 1 21/c 1'
_cell_angle_alpha 90.00
_cell_angle_beta 91.23(3)
_cell_angle_gamma 90.00
_cell_formula_units_Z 4
_cell_length_a 14.960(3)
_cell_length_b 17.488(4)
_cell_length_c 25.741(5)
_cell_measurement_temperature 150(2)
_cell_volume 6733(2)
_diffrn_ambient_temperature 150(2)
_exptl_crystal_density_diffrn 1.458
_cod_original_sg_symbol_H-M 'P 21/c'
_cod_database_code 4061563

loop_
_symmetry_equiv_pos_as_xyz
'x, y, z'
'-x, y+1/2, -z+1/2'
'-x, -y, -z'
'x, -y-1/2, z-1/2'

loop_
_atom_site_label
_atom_site_type_symbol
_atom_site_fract_x
_atom_site_fract_y
_atom_site_fract_z
_atom_site_U_iso_or_equiv
_atom_site_adp_type
_atom_site_occupancy
_atom_site_symmetry_multiplicity
_atom_site_calc_flag
_atom_site_refinement_flags
_atom_site_disorder_assembly
_atom_site_disorder_group
Rh1 Rh 0.640305(19) 0.792655(16) 0.177995(12) 0.02668(11) Uani 1 1 d . . .
Cl1 Cl 1.04520(11) 0.78354(11) -0.29104(8) 0.0901(6) Uani 1 1 d . . .
Cl2 Cl 1.00207(14) 0.80966(16) -0.40048(9) 0.1179(8) Uani 1 1 d U . .
P1 P 0.62846(14) 0.68417(8) 0.09550(9) 0.0322(5) Uani 0.802(6) 1 d P A 1
H1 H 0.569(3) 0.639(2) 0.1105(8) 0.063(19) Uiso 0.802(6) 1 calc PR A 1
P1A P 0.6584(5) 0.8371(4) 0.0678(4) 0.038(2) Uiso 0.198(6) 1 d P A 2
H1A H 0.6306 0.8891 0.0676 0.046 Uiso 0.198(6) 1 calc PR A 2
P2 P 0.64139(10) 0.85664(9) 0.09152(8) 0.0319(5) Uani 0.802(6) 1 d P A 1
P2A P 0.6022(6) 0.6851(4) 0.1139(4) 0.036(2) Uiso 0.198(6) 1 d P A 2
P3 P 0.79097(7) 0.75765(6) 0.15252(5) 0.0373(3) Uani 1 1 d . A .
F1 F 1.1454(4) 0.5405(5) 0.0156(2) 0.097(3) Uani 0.730(13) 1 d P B 1
F1A F 1.1851(15) 0.5011(11) 0.0161(7) 0.094(6) Uiso 0.270(13) 1 d P B 2
F2 F 1.2135(6) 0.6210(4) 0.0614(2) 0.095(2) Uani 0.730(13) 1 d P B 1
F2A F 1.1752(11) 0.6095(9) 0.0472(6) 0.063(5) Uiso 0.270(13) 1 d P B 2
F3 F 1.2655(5) 0.5071(5) 0.0519(3) 0.101(3) Uani 0.730(13) 1 d PU B 1
F3A F 1.2866(8) 0.5432(8) 0.0668(5) 0.045(4) Uiso 0.270(13) 1 d P B 2
F4 F 1.50585(17) 0.48630(13) -0.07245(11) 0.0490(7) Uani 1 1 d . . .
F5 F 1.55762(18) 0.59552(17) -0.05476(16) 0.0794(11) Uani 1 1 d . . .
F6 F 1.5175(2) 0.5667(2) -0.13302(12) 0.0726(10) Uani 1 1 d . . .
F7 F 1.1713(5) 0.8425(3) 0.05180(18) 0.081(2) Uani 0.705(10) 1 d PU C 1
F7A F 1.1020(8) 0.8377(6) 0.0554(4) 0.055(4) Uiso 0.295(10) 1 d P C 2
F8 F 1.0748(4) 0.9353(6) 0.0425(3) 0.079(3) Uani 0.705(10) 1 d P C 1
F8A F 1.0970(14) 0.9521(13) 0.0313(8) 0.072(6) Uiso 0.295(10) 1 d P C 2
F9 F 1.2109(4) 0.9412(5) 0.0190(2) 0.092(2) Uani 0.705(10) 1 d P C 1
F9A F 1.2104(9) 0.8949(9) 0.0334(5) 0.060(4) Uiso 0.295(10) 1 d P C 2
F10 F 0.9410(2) 0.9199(2) -0.17539(15) 0.0910(12) Uani 1 1 d . . .
F11 F 0.8872(2) 0.81430(18) -0.15312(15) 0.0771(10) Uani 1 1 d . . .
F12 F 0.8701(2) 0.9109(2) -0.10511(15) 0.0952(13) Uani 1 1 d . . .
F13 F 0.9784(2) 0.5210(2) -0.13857(15) 0.0889(12) Uani 1 1 d . . .
F14 F 0.90593(19) 0.5989(2) -0.18455(19) 0.0973(13) Uani 1 1 d . . .
F15 F 0.9484(2) 0.4950(2) -0.21752(16) 0.0959(13) Uani 1 1 d . . .
F16 F 1.2755(3) 0.5401(2) -0.31140(13) 0.0933(13) Uani 1 1 d . . .
F17 F 1.2538(2) 0.65634(18) -0.33284(11) 0.0669(9) Uani 1 1 d . . .
F18 F 1.1548(2) 0.57320(19) -0.34944(11) 0.0694(9) Uani 1 1 d . . .
F19 F 1.56207(19) 0.83982(17) -0.11191(13) 0.0678(9) Uani 1 1 d . . .
F20 F 1.4991(2) 0.9420(2) -0.09354(17) 0.0970(14) Uani 1 1 d . . .
F21 F 1.5735(2) 0.9339(3) -0.16217(15) 0.1017(14) Uani 1 1 d U . .
F22 F 1.37779(18) 0.94459(17) -0.31082(11) 0.0592(8) Uani 1 1 d . . .
F23 F 1.24160(18) 0.95612(15) -0.28775(11) 0.0543(7) Uani 1 1 d . . .
F24 F 1.2868(2) 0.85133(15) -0.32086(10) 0.0537(7) Uani 1 1 d . . .
O1 O 0.6602(3) 0.6514(2) 0.04240(16) 0.0538(13) Uani 0.802(6) 1 d P A 1
H1B H 0.6289 0.6133 0.0341 0.065 Uiso 0.802(6) 1 calc PR A 1
O1A O 0.6892(16) 0.8219(13) 0.0116(9) 0.084(7) Uiso 0.198(6) 1 d P A 2
H1A1 H 0.7050 0.7760 0.0088 0.101 Uiso 0.198(6) 1 calc PR A 2
C1 C 0.5775(3) 0.7741(2) 0.09194(16) 0.0312(9) Uani 1 1 d . A .
C2 C 0.7455(3) 0.8382(2) 0.12010(17) 0.0337(9) Uani 1 1 d . A .
C3 C 0.7082(3) 0.6857(2) 0.14498(17) 0.0343(10) Uani 1 1 d . A .
C4 C 0.4800(3) 0.7815(2) 0.06870(18) 0.0379(10) Uani 1 1 d . . .
C5 C 0.4414(3) 0.8592(3) 0.0816(2) 0.0611(15) Uani 1 1 d . A .
H5A H 0.3782 0.8607 0.0709 0.092 Uiso 1 1 calc R . .
H5B H 0.4742 0.8989 0.0631 0.092 Uiso 1 1 calc R . .
H5C H 0.4470 0.8680 0.1191 0.092 Uiso 1 1 calc R . .
C6 C 0.4836(4) 0.7738(4) 0.0101(2) 0.0752(18) Uani 1 1 d . A .
H6A H 0.5021 0.7218 0.0012 0.113 Uiso 1 1 calc R . .
H6B H 0.5267 0.8105 -0.0034 0.113 Uiso 1 1 calc R . .
H6C H 0.4243 0.7840 -0.0052 0.113 Uiso 1 1 calc R . .
C7 C 0.4194(4) 0.7196(4) 0.0897(3) 0.0770(19) Uani 1 1 d . A .
H7A H 0.3584 0.7274 0.0762 0.115 Uiso 1 1 calc R . .
H7B H 0.4197 0.7222 0.1278 0.115 Uiso 1 1 calc R . .
H7C H 0.4411 0.6694 0.0788 0.115 Uiso 1 1 calc R . .
C8 C 0.8099(3) 0.9088(2) 0.11817(19) 0.0436(11) Uani 1 1 d . . .
C9 C 0.8806(3) 0.9075(3) 0.1629(2) 0.0626(15) Uani 1 1 d . A .
H9A H 0.9172 0.8613 0.1602 0.094 Uiso 1 1 calc R . .
H9B H 0.8504 0.9077 0.1963 0.094 Uiso 1 1 calc R . .
H9C H 0.9189 0.9528 0.1605 0.094 Uiso 1 1 calc R . .
C10 C 0.7614(3) 0.9867(2) 0.1191(2) 0.0491(12) Uani 1 1 d . A .
H10A H 0.8056 1.0280 0.1190 0.074 Uiso 1 1 calc R . .
H10B H 0.7258 0.9903 0.1506 0.074 Uiso 1 1 calc R . .
H10C H 0.7219 0.9912 0.0884 0.074 Uiso 1 1 calc R . .
C11 C 0.8584(4) 0.9013(3) 0.0664(2) 0.0729(17) Uani 1 1 d . A .
H11A H 0.8149 0.9054 0.0375 0.109 Uiso 1 1 calc R . .
H11B H 0.8884 0.8515 0.0650 0.109 Uiso 1 1 calc R . .
H11C H 0.9029 0.9422 0.0637 0.109 Uiso 1 1 calc R . .
C12 C 0.7338(3) 0.6067(2) 0.1696(2) 0.0490(13) Uani 1 1 d . . .
C13 C 0.7794(4) 0.5600(3) 0.1273(3) 0.0743(18) Uani 1 1 d . A .
H13A H 0.8026 0.5122 0.1424 0.111 Uiso 1 1 calc R . .
H13B H 0.8289 0.5896 0.1132 0.111 Uiso 1 1 calc R . .
H13C H 0.7360 0.5482 0.0994 0.111 Uiso 1 1 calc R . .
C14 C 0.8012(4) 0.6156(3) 0.2153(2) 0.0649(17) Uani 1 1 d . A .
H14A H 0.7795 0.6545 0.2393 0.097 Uiso 1 1 calc R . .
H14B H 0.8593 0.6314 0.2020 0.097 Uiso 1 1 calc R . .
H14C H 0.8076 0.5667 0.2335 0.097 Uiso 1 1 calc R . .
C15 C 0.6532(4) 0.5605(3) 0.1882(2) 0.0610(16) Uani 1 1 d . A .
H15A H 0.6735 0.5105 0.2009 0.092 Uiso 1 1 calc R . .
H15B H 0.6104 0.5533 0.1592 0.092 Uiso 1 1 calc R . .
H15C H 0.6241 0.5882 0.2163 0.092 Uiso 1 1 calc R . .
C16 C 0.6618(3) 0.8889(2) 0.23112(16) 0.0374(10) Uani 1 1 d . A .
H16 H 0.7111 0.9028 0.2105 0.045 Uiso 1 1 calc R . .
C17 C 0.5761(3) 0.8960(2) 0.20851(18) 0.0378(10) Uani 1 1 d . A .
H17 H 0.5716 0.9132 0.1735 0.045 Uiso 1 1 calc R . .
C18 C 0.4899(3) 0.8781(3) 0.2362(2) 0.0518(12) Uani 1 1 d . . .
H18A H 0.4972 0.8935 0.2731 0.062 Uiso 1 1 calc R A .
H18B H 0.4414 0.9097 0.2207 0.062 Uiso 1 1 calc R . .
C19 C 0.4617(4) 0.7952(3) 0.2342(2) 0.0584(14) Uani 1 1 d . A .
H19A H 0.4154 0.7889 0.2065 0.070 Uiso 1 1 calc R . .
H19B H 0.4343 0.7815 0.2676 0.070 Uiso 1 1 calc R . .
C20 C 0.5376(3) 0.7405(2) 0.22410(18) 0.0391(10) Uani 1 1 d . A .
H20 H 0.5302 0.7058 0.1959 0.047 Uiso 1 1 calc R . .
C21 C 0.6167(3) 0.7368(3) 0.25241(17) 0.0419(11) Uani 1 1 d . A .
H21 H 0.6615 0.7015 0.2426 0.050 Uiso 1 1 calc R . .
C22 C 0.6333(4) 0.7889(3) 0.2996(2) 0.0610(15) Uani 1 1 d . . .
H22A H 0.5753 0.8024 0.3149 0.073 Uiso 1 1 calc R A .
H22B H 0.6689 0.7607 0.3263 0.073 Uiso 1 1 calc R . .
C23 C 0.6819(3) 0.8609(3) 0.28579(18) 0.0443(11) Uani 1 1 d . A .
H23A H 0.7470 0.8519 0.2897 0.053 Uiso 1 1 calc R . .
H23B H 0.6657 0.9016 0.3107 0.053 Uiso 1 1 calc R . .
C24 C 1.2797(2) 0.67526(19) -0.09502(15) 0.0245(8) Uani 1 1 d . . .
C25 C 1.3639(2) 0.64427(19) -0.10508(15) 0.0259(8) Uani 1 1 d . . .
H25 H 1.3950 0.6611 -0.1348 0.031 Uiso 1 1 calc R . .
C26 C 1.4035(2) 0.5893(2) -0.07263(15) 0.0287(9) Uani 1 1 d . . .
C27 C 1.3605(3) 0.5626(2) -0.02968(16) 0.0328(9) Uani 1 1 d . . .
H27 H 1.3874 0.5251 -0.0078 0.039 Uiso 1 1 calc R . .
C28 C 1.2768(3) 0.5919(2) -0.01908(16) 0.0345(9) Uani 1 1 d . B .
C29 C 1.2375(3) 0.6468(2) -0.05108(16) 0.0301(9) Uani 1 1 d . . .
H29 H 1.1800 0.6657 -0.0428 0.036 Uiso 1 1 calc R . .
C30 C 1.4957(3) 0.5607(2) -0.08354(17) 0.0350(9) Uani 1 1 d . . .
C31 C 1.2275(3) 0.5634(3) 0.0267(2) 0.0509(12) Uani 1 1 d . . .
C32 C 1.1564(3) 0.7872(2) -0.10710(15) 0.0274(8) Uani 1 1 d . . .
C33 C 1.1737(3) 0.8187(2) -0.05793(16) 0.0298(9) Uani 1 1 d . . .
H33 H 1.2294 0.8077 -0.0411 0.036 Uiso 1 1 calc R . .
C34 C 1.1129(3) 0.8653(2) -0.03244(16) 0.0322(9) Uani 1 1 d . C .
C35 C 1.0322(3) 0.8854(2) -0.05664(17) 0.0339(9) Uani 1 1 d . . .
H35 H 0.9906 0.9177 -0.0400 0.041 Uiso 1 1 calc R . .
C36 C 1.0148(3) 0.8564(2) -0.10614(17) 0.0349(9) Uani 1 1 d . . .
C37 C 1.0745(3) 0.8095(2) -0.13096(16) 0.0297(9) Uani 1 1 d . . .
H37 H 1.0602 0.7917 -0.1650 0.036 Uiso 1 1 calc R . .
C38 C 1.1358(3) 0.8936(3) 0.02006(19) 0.0470(12) Uani 1 1 d . . .
C39 C 0.9285(3) 0.8761(3) -0.1342(2) 0.0479(12) Uani 1 1 d . . .
C40 C 1.1807(2) 0.6763(2) -0.17861(15) 0.0259(8) Uani 1 1 d . . .
C41 C 1.1012(2) 0.6388(2) -0.16716(16) 0.0297(9) Uani 1 1 d . . .
H41 H 1.0749 0.6482 -0.1345 0.036 Uiso 1 1 calc R . .
C42 C 1.0590(2) 0.5885(2) -0.20118(17) 0.0322(9) Uani 1 1 d . . .
C43 C 1.0936(3) 0.5744(2) -0.24933(16) 0.0326(9) Uani 1 1 d . . .
H43 H 1.0634 0.5416 -0.2733 0.039 Uiso 1 1 calc R . .
C44 C 1.1733(3) 0.6091(2) -0.26209(15) 0.0296(9) Uani 1 1 d . . .
C45 C 1.2161(2) 0.6583(2) -0.22690(15) 0.0253(8) Uani 1 1 d . . .
H45 H 1.2715 0.6805 -0.2361 0.030 Uiso 1 1 calc R . .
C46 C 0.9747(3) 0.5505(3) -0.1856(2) 0.0465(12) Uani 1 1 d . . .
C47 C 1.2140(3) 0.5947(3) -0.31331(18) 0.0421(11) Uani 1 1 d . . .
C48 C 1.2981(2) 0.79376(19) -0.16326(15) 0.0259(8) Uani 1 1 d . . .
C49 C 1.2783(2) 0.8274(2) -0.21149(15) 0.0267(8) Uani 1 1 d . . .
H49 H 1.2233 0.8149 -0.2285 0.032 Uiso 1 1 calc R . .
C50 C 1.3350(3) 0.8780(2) -0.23540(15) 0.0294(9) Uani 1 1 d . . .
C51 C 1.4155(3) 0.9012(2) -0.21095(16) 0.0323(9) Uani 1 1 d . . .
H51 H 1.4552 0.9356 -0.2272 0.039 Uiso 1 1 calc R . .
C52 C 1.4344(3) 0.8714(2) -0.16192(17) 0.0315(9) Uani 1 1 d . . .
C53 C 1.3778(2) 0.8192(2) -0.13882(16) 0.0288(8) Uani 1 1 d . . .
H53 H 1.3933 0.8000 -0.1053 0.035 Uiso 1 1 calc R . .
C54 C 1.3105(3) 0.9080(2) -0.28811(17) 0.0369(10) Uani 1 1 d . . .
C55 C 1.5171(3) 0.8969(2) -0.13321(19) 0.0432(11) Uani 1 1 d . . .
C56 C 1.0832(5) 0.8087(5) -0.3537(3) 0.099(2) Uani 1 1 d . . .
H56A H 1.1109 0.8601 -0.3518 0.118 Uiso 1 1 calc R . .
H56B H 1.1301 0.7721 -0.3638 0.118 Uiso 1 1 calc R . .
B1 B 1.2293(3) 0.7338(2) -0.13613(17) 0.0254(9) Uani 1 1 d . . .

loop_
_atom_site_aniso_label
_atom_site_aniso_U_11
_atom_site_aniso_U_22
_atom_site_aniso_U_33
_atom_site_aniso_U_23
_atom_site_aniso_U_13
_atom_site_aniso_U_12
Rh1 0.02894(18) 0.02171(17) 0.02933(19) -0.00013(12) -0.00054(12) -0.00332(12)
Cl1 0.0710(10) 0.1000(12) 0.0979(14) 0.0234(10) -0.0280(9) 0.0108(9)
Cl2 0.0824(12) 0.173(2) 0.0975(15) 0.0398(14) -0.0077(11) -0.0332(13)
P1 0.0342(9) 0.0269(7) 0.0354(11) -0.0040(6) -0.0036(8) -0.0028(6)
P2 0.0340(8) 0.0277(8) 0.0341(11) 0.0050(7) 0.0026(7) -0.0017(6)
P3 0.0278(5) 0.0307(5) 0.0532(8) -0.0043(5) -0.0035(5) -0.0004(4)
F1 0.062(4) 0.155(7) 0.076(4) 0.051(4) 0.011(3) -0.049(4)
F2 0.116(5) 0.125(5) 0.046(3) -0.019(3) 0.040(3) -0.051(4)
F3 0.100(4) 0.107(5) 0.097(4) 0.074(4) 0.037(3) 0.035(3)
F4 0.0443(14) 0.0353(13) 0.0674(19) 0.0018(12) -0.0002(13) 0.0137(11)
F5 0.0311(14) 0.0641(19) 0.142(3) -0.045(2) -0.0189(17) 0.0033(13)
F6 0.0625(18) 0.096(2) 0.060(2) 0.0331(18) 0.0260(15) 0.0467(17)
F7 0.127(5) 0.072(3) 0.042(3) -0.009(2) -0.018(3) 0.040(3)
F8 0.049(3) 0.130(7) 0.057(4) -0.064(4) 0.000(3) 0.029(4)
F9 0.100(4) 0.121(6) 0.055(4) -0.033(4) -0.002(3) -0.058(4)
F10 0.086(2) 0.086(2) 0.100(3) 0.050(2) -0.030(2) 0.0143(19)
F11 0.0499(17) 0.0664(19) 0.113(3) -0.0112(19) -0.0341(18) 0.0099(15)
F12 0.057(2) 0.128(3) 0.099(3) -0.037(2) -0.0196(19) 0.053(2)
F13 0.073(2) 0.112(3) 0.082(3) 0.036(2) 0.0053(19) -0.046(2)
F14 0.0313(16) 0.080(2) 0.181(4) 0.007(2) 0.023(2) 0.0001(15)
F15 0.076(2) 0.098(3) 0.115(3) -0.049(2) 0.034(2) -0.062(2)
F16 0.120(3) 0.110(3) 0.051(2) -0.0109(19) 0.018(2) 0.064(3)
F17 0.088(2) 0.0709(19) 0.0427(18) -0.0167(15) 0.0248(15) -0.0388(17)
F18 0.085(2) 0.090(2) 0.0329(16) -0.0107(15) -0.0035(15) -0.0402(18)
F19 0.0488(16) 0.0575(18) 0.096(3) 0.0016(16) -0.0284(16) -0.0059(14)
F20 0.072(2) 0.096(3) 0.122(3) -0.071(3) -0.027(2) 0.0000(19)
F21 0.069(2) 0.141(3) 0.094(3) 0.038(2) -0.0186(19) -0.070(2)
F22 0.0525(16) 0.0715(19) 0.0539(18) 0.0286(15) 0.0074(13) -0.0127(14)
F23 0.0563(16) 0.0530(16) 0.0535(18) 0.0146(13) -0.0003(13) 0.0206(13)
F24 0.083(2) 0.0457(15) 0.0320(15) 0.0019(12) -0.0009(13) -0.0040(14)
O1 0.070(3) 0.052(3) 0.039(3) -0.0209(19) -0.012(2) 0.018(2)
C1 0.035(2) 0.031(2) 0.027(2) -0.0016(17) -0.0010(17) -0.0008(17)
C2 0.031(2) 0.033(2) 0.038(2) -0.0040(18) 0.0073(18) -0.0007(17)
C3 0.034(2) 0.0261(19) 0.042(3) -0.0083(18) -0.0076(18) 0.0047(17)
C4 0.035(2) 0.037(2) 0.041(3) -0.0004(19) -0.0057(19) -0.0009(18)
C5 0.040(3) 0.059(3) 0.083(4) -0.011(3) -0.020(3) 0.012(2)
C6 0.064(4) 0.123(5) 0.038(3) -0.015(3) -0.023(3) 0.020(3)
C7 0.041(3) 0.089(4) 0.100(5) 0.028(4) -0.022(3) -0.015(3)
C8 0.039(2) 0.039(2) 0.053(3) 0.005(2) 0.012(2) -0.0146(19)
C9 0.046(3) 0.046(3) 0.094(5) 0.007(3) -0.012(3) -0.021(2)
C10 0.061(3) 0.029(2) 0.057(3) 0.003(2) 0.009(2) -0.013(2)
C11 0.069(4) 0.069(4) 0.083(5) 0.001(3) 0.043(3) -0.018(3)
C12 0.049(3) 0.028(2) 0.069(4) -0.002(2) -0.023(2) 0.006(2)
C13 0.073(4) 0.044(3) 0.104(5) -0.017(3) -0.016(4) 0.020(3)
C14 0.063(3) 0.032(2) 0.098(5) 0.006(3) -0.040(3) 0.005(2)
C15 0.072(3) 0.029(2) 0.080(4) 0.013(2) -0.031(3) -0.012(2)
C16 0.055(3) 0.030(2) 0.028(2) -0.0059(17) 0.007(2) -0.0097(19)
C17 0.051(3) 0.024(2) 0.038(3) -0.0037(18) 0.003(2) 0.0054(18)
C18 0.051(3) 0.046(3) 0.059(3) -0.003(2) 0.005(2) 0.010(2)
C19 0.051(3) 0.063(3) 0.061(4) 0.008(3) 0.021(3) 0.007(2)
C20 0.046(2) 0.037(2) 0.036(3) 0.0000(19) 0.012(2) -0.0106(19)
C21 0.057(3) 0.036(2) 0.033(3) 0.0065(19) 0.005(2) -0.008(2)
C22 0.088(4) 0.055(3) 0.039(3) 0.000(2) -0.011(3) -0.015(3)
C23 0.053(3) 0.043(2) 0.037(3) -0.006(2) -0.004(2) -0.010(2)
C24 0.0277(18) 0.0209(17) 0.025(2) -0.0005(15) 0.0010(15) -0.0029(15)
C25 0.0299(19) 0.0201(17) 0.028(2) -0.0015(15) 0.0000(16) -0.0004(15)
C26 0.030(2) 0.0253(18) 0.030(2) -0.0048(16) -0.0047(17) -0.0004(16)
C27 0.035(2) 0.031(2) 0.032(2) 0.0075(17) -0.0061(18) 0.0017(17)
C28 0.040(2) 0.032(2) 0.032(2) 0.0041(17) 0.0013(18) 0.0023(18)
C29 0.0282(19) 0.0281(19) 0.034(2) 0.0011(17) -0.0016(17) 0.0004(16)
C30 0.035(2) 0.031(2) 0.039(3) 0.0039(19) -0.0024(19) 0.0040(17)
C31 0.049(3) 0.053(3) 0.050(3) 0.017(3) 0.012(2) 0.009(2)
C32 0.0291(19) 0.0235(18) 0.030(2) 0.0047(16) 0.0047(16) 0.0002(15)
C33 0.0275(19) 0.0275(19) 0.035(2) 0.0027(17) 0.0007(17) 0.0017(16)
C34 0.036(2) 0.030(2) 0.031(2) -0.0011(17) 0.0070(17) 0.0013(17)
C35 0.035(2) 0.028(2) 0.039(3) -0.0006(18) 0.0082(18) 0.0086(17)
C36 0.036(2) 0.028(2) 0.041(3) 0.0028(18) 0.0021(18) 0.0085(17)
C37 0.034(2) 0.0246(18) 0.030(2) 0.0030(16) -0.0005(17) 0.0040(16)
C38 0.055(3) 0.043(3) 0.043(3) -0.008(2) 0.006(2) 0.017(2)
C39 0.042(3) 0.039(2) 0.063(3) -0.001(2) -0.003(2) 0.017(2)
C40 0.0251(18) 0.0228(18) 0.030(2) 0.0032(16) -0.0025(16) 0.0041(15)
C41 0.030(2) 0.0252(19) 0.034(2) 0.0020(16) 0.0001(17) 0.0051(16)
C42 0.0271(19) 0.0263(19) 0.043(3) 0.0005(18) -0.0022(17) 0.0017(16)
C43 0.032(2) 0.0271(19) 0.038(3) -0.0042(17) -0.0100(18) 0.0008(16)
C44 0.035(2) 0.0230(18) 0.031(2) 0.0031(16) -0.0049(17) 0.0028(16)
C45 0.0258(18) 0.0229(17) 0.027(2) 0.0016(15) 0.0029(15) -0.0002(14)
C46 0.036(2) 0.042(2) 0.061(3) -0.006(2) 0.003(2) -0.013(2)
C47 0.047(3) 0.046(3) 0.034(3) -0.007(2) 0.000(2) -0.008(2)
C48 0.0283(19) 0.0224(18) 0.027(2) -0.0040(15) 0.0044(15) 0.0042(15)
C49 0.0267(18) 0.0216(18) 0.032(2) 0.0020(16) 0.0042(16) 0.0008(15)
C50 0.035(2) 0.0221(18) 0.031(2) 0.0007(16) 0.0041(17) 0.0052(16)
C51 0.039(2) 0.0192(18) 0.039(3) -0.0010(17) 0.0104(18) -0.0007(16)
C52 0.031(2) 0.0263(19) 0.037(2) -0.0059(17) 0.0018(17) -0.0020(16)
C53 0.031(2) 0.0224(18) 0.033(2) -0.0015(16) -0.0006(17) -0.0017(15)
C54 0.044(2) 0.030(2) 0.038(3) 0.0062(18) 0.0088(19) -0.0008(18)
C55 0.039(2) 0.037(2) 0.053(3) -0.001(2) -0.003(2) -0.010(2)
C56 0.061(4) 0.134(7) 0.101(6) 0.025(5) -0.007(4) -0.005(4)
B1 0.028(2) 0.0215(19) 0.027(2) -0.0012(17) -0.0004(18) 0.0032(17)

loop_
_geom_bond_atom_site_label_1
_geom_bond_atom_site_label_2
_geom_bond_distance
_geom_bond_site_symmetry_2
_geom_bond_publ_flag
Rh1 C20 2.163(4) . ?
Rh1 C21 2.186(4) . ?
Rh1 C16 2.189(4) . ?
Rh1 C17 2.200(4) . ?
Rh1 C3 2.300(4) . ?
Rh1 C2 2.331(4) . ?
Rh1 C1 2.410(4) . ?
Rh1 P3 2.4389(13) . ?
Rh1 P2 2.4918(18) . ?
Rh1 P2A 2.558(8) . ?
Cl1 C56 1.777(8) . ?
Cl2 C56 1.691(7) . ?
P1 O1 1.565(5) . ?
P1 C3 1.727(4) . ?
P1 C1 1.749(4) . ?
P1A O1A 1.55(3) . ?
P1A C1 1.760(8) . ?
P1A C2 1.853(8) . ?
P2 C1 1.731(4) . ?
P2 C2 1.739(4) . ?
P2A C1 1.695(8) . ?
P2A C3 1.761(8) . ?
P3 C2 1.766(4) . ?
P3 C3 1.772(4) . ?
F1 C31 1.317(7) . ?
F1A C31 1.287(18) . ?
F2 C31 1.365(8) . ?
F2A C31 1.249(16) . ?
F3 C31 1.302(6) . ?
F3A C31 1.388(12) . ?
F4 C30 1.339(4) . ?
F5 C30 1.323(5) . ?
F6 C30 1.326(5) . ?
F7 C38 1.316(7) . ?
F7A C38 1.436(12) . ?
F8 C38 1.312(7) . ?
F8A C38 1.21(2) . ?
F9 C38 1.398(7) . ?
F9A C38 1.160(13) . ?
F10 C39 1.325(6) . ?
F11 C39 1.332(5) . ?
F12 C39 1.312(6) . ?
F13 C46 1.315(6) . ?
F14 C46 1.333(5) . ?
F15 C46 1.326(5) . ?
F16 C47 1.327(6) . ?
F17 C47 1.335(5) . ?
F18 C47 1.324(5) . ?
F19 C55 1.317(5) . ?
F20 C55 1.323(6) . ?
F21 C55 1.308(6) . ?
F22 C54 1.338(5) . ?
F23 C54 1.331(5) . ?
F24 C54 1.343(5) . ?
C1 C4 1.570(5) . ?
C2 C8 1.567(6) . ?
C3 C12 1.563(6) . ?
C4 C6 1.515(7) . ?
C4 C5 1.515(6) . ?
C4 C7 1.518(7) . ?
C8 C11 1.537(7) . ?
C8 C10 1.545(6) . ?
C8 C9 1.546(7) . ?
C12 C13 1.533(8) . ?
C12 C15 1.537(7) . ?
C12 C14 1.540(6) . ?
C16 C17 1.402(6) . ?
C16 C23 1.514(6) . ?
C17 C18 1.519(7) . ?
C18 C19 1.511(7) . ?
C19 C20 1.512(7) . ?
C20 C21 1.377(6) . ?
C21 C22 1.536(7) . ?
C22 C23 1.501(7) . ?
C24 C29 1.398(5) . ?
C24 C25 1.401(5) . ?
C24 B1 1.644(5) . ?
C25 C26 1.397(5) . ?
C26 C27 1.372(6) . ?
C26 C30 1.499(5) . ?
C27 C28 1.384(6) . ?
C28 C29 1.388(5) . ?
C28 C31 1.490(6) . ?
C32 C33 1.399(6) . ?
C32 C37 1.414(5) . ?
C32 B1 1.630(6) . ?
C33 C34 1.396(5) . ?
C34 C35 1.392(5) . ?
C34 C38 1.473(6) . ?
C35 C36 1.391(6) . ?
C36 C37 1.380(6) . ?
C36 C39 1.506(6) . ?
C40 C41 1.395(5) . ?
C40 C45 1.397(5) . ?
C40 B1 1.644(5) . ?
C41 C42 1.384(5) . ?
C42 C43 1.375(6) . ?
C42 C46 1.489(6) . ?
C43 C44 1.384(6) . ?
C44 C45 1.395(5) . ?
C44 C47 1.485(6) . ?
C48 C49 1.400(5) . ?
C48 C53 1.409(5) . ?
C48 B1 1.636(6) . ?
C49 C50 1.380(5) . ?
C50 C51 1.406(5) . ?
C50 C54 1.492(6) . ?
C51 C52 1.389(6) . ?
C52 C53 1.387(5) . ?
C52 C55 1.496(6) . ?
